data_2243612
loop_
_publ_author_name
'Ouasri, Ali'
'Lambarki, Fatima'
'Rhandour, Ali'
'Saadi, Mohamed'
'El Ammari, Lahcen'

_publ_section_title
;
 Crystal structure and Hirshfeld surface analysis of bis[hydrazinium(1+)]
 hexafluoridosilicate: (N~2~H~5~)~2~SiF~6~
;
_journal_coeditor_code HB7850
_journal_issue 10
_journal_name_full 'Acta Crystallographica Section E'
_journal_page_first 1507
_journal_page_last 1510
_journal_paper_doi 10.1107/S2056989019012672
_journal_volume 75
_journal_year 2019
_chemical_formula_moiety 'F6 H10 N4 Si'
_chemical_formula_structural '(N2 H5)2 (Si F6)'
_chemical_formula_sum 'F6 H10 N4 Si'
_chemical_formula_weight 208.21
_chemical_name_systematic
;
Bis[hydrazinium(1+)] hexafluoridosilicate
;
_space_group_crystal_system monoclinic
_space_group_IT_number 14
_space_group_name_Hall '-P 2yn'
_space_group_name_H-M_alt 'P 1 21/n 1'
_atom_sites_solution_hydrogens mixed
_audit_creation_method SHELXL-2018/3
_cell_angle_alpha 90
_cell_angle_beta 100.2450(10)
_cell_angle_gamma 90
_cell_formula_units_Z 2
_cell_length_a 5.9496(3)
_cell_length_b 5.2484(2)
_cell_length_c 11.0029(5)
_cell_measurement_reflns_used 1488
_cell_measurement_temperature 296(2)
_cell_measurement_theta_max 34.964
_cell_measurement_theta_min 3.650
_cell_volume 338.10(3)
_computing_cell_refinement
;
SAINT-Plus (Bruker, 2016)
;
_computing_data_collection
;
APEX3 (Bruker, 2016)
;
_computing_data_reduction
;
SAINT-Plus (Bruker, 2016)
;
_computing_molecular_graphics
;
Ortep-3 for Windows (Farrugia, 2012)
;
_computing_publication_material
;
Mercury (Macrae <i>et al.</i>, 2008)and publCIF (Westrip, 2010)
;
_computing_structure_refinement
;
<i>SHELXL2014/7</i> (Sheldrick, 2015b)
;
_computing_structure_solution
;
<i>SHELXT2014/7</i> (Sheldrick, 2015a)
;
_diffrn_ambient_temperature 296(2)
_diffrn_detector 'PHOTON100 CMOS area-detector'
_diffrn_detector_area_resol_mean 10.4167
_diffrn_measured_fraction_theta_full 0.995
_diffrn_measured_fraction_theta_max 0.998
_diffrn_measurement_device_type 'Bruker D8 VENTURE Super DUO'
_diffrn_measurement_method '\f and \w scans'
_diffrn_radiation_monochromator 'HELIOS mirror optics'
_diffrn_radiation_source 'INCOATEC I\mS micro-focus source'
_diffrn_radiation_type MoK\a
_diffrn_radiation_wavelength 0.71073
_diffrn_reflns_av_R_equivalents 0.0269
_diffrn_reflns_av_unetI/netI 0.0142
_diffrn_reflns_limit_h_max 9
_diffrn_reflns_limit_h_min -9
_diffrn_reflns_limit_k_max 8
_diffrn_reflns_limit_k_min -8
_diffrn_reflns_limit_l_max 17
_diffrn_reflns_limit_l_min -17
_diffrn_reflns_number 19683
_diffrn_reflns_theta_full 25.242
_diffrn_reflns_theta_max 34.964
_diffrn_reflns_theta_min 3.650
_exptl_absorpt_coefficient_mu 0.416
_exptl_absorpt_correction_T_max 0.7464
_exptl_absorpt_correction_T_min 0.6379
_exptl_absorpt_correction_type multi-scan
_exptl_absorpt_process_details
;
(SADABS; Krause <i>et al.</i>, 2015)
;
_exptl_crystal_colour colourless
_exptl_crystal_density_diffrn 2.045
_exptl_crystal_description Block
_exptl_crystal_F_000 212
_exptl_crystal_size_max 0.31
_exptl_crystal_size_mid 0.24
_exptl_crystal_size_min 0.16
_refine_diff_density_max 0.267
_refine_diff_density_min -0.221
_refine_ls_extinction_coef 0.093(10)
_refine_ls_extinction_expression Fc^*^=kFc[1+0.001xFc^2^\l^3^/sin(2\q)]^-1/4^
_refine_ls_extinction_method
;
SHELXL-2018/3 (Sheldrick 2015b)
;
_refine_ls_goodness_of_fit_ref 1.064
_refine_ls_hydrogen_treatment constr
_refine_ls_matrix_type full
_refine_ls_number_parameters 54
_refine_ls_number_reflns 1488
_refine_ls_number_restraints 0
_refine_ls_restrained_S_all 1.064
_refine_ls_R_factor_all 0.0229
_refine_ls_R_factor_gt 0.0206
_refine_ls_shift/su_max 0.001
_refine_ls_shift/su_mean 0.000
_refine_ls_structure_factor_coef Fsqd
_refine_ls_weighting_details 'w=1/[\s^2^(Fo^2^)+(0.0348P)^2^+0.0360P] where P=(Fo^2^+2Fc^2^)/3'
_refine_ls_weighting_scheme calc
_refine_ls_wR_factor_gt 0.0575
_refine_ls_wR_factor_ref 0.0586
_reflns_number_gt 1379
_reflns_number_total 1488
_reflns_threshold_expression 'I > 2\s(I)'
_cod_data_source_file hb7850sup1.cif
_cod_data_source_block I
_cod_original_sg_symbol_H-M 'P 21/n'
_cod_database_code 2243612
_shelx_space_group_comment
;
The symmetry employed for this shelxl refinement is uniquely defined
by the following loop, which should always be used as a source of
symmetry information in preference to the above space-group names.
They are only intended as comments.
;

loop_
_space_group_symop_operation_xyz
'x, y, z'
'-x+1/2, y+1/2, -z+1/2'
'-x, -y, -z'
'x-1/2, -y-1/2, z-1/2'

loop_
_atom_site_type_symbol
_atom_site_label
_atom_site_fract_x
_atom_site_fract_y
_atom_site_fract_z
_atom_site_U_iso_or_equiv
_atom_site_adp_type
_atom_site_calc_flag
_atom_site_occupancy
_atom_site_disorder_assembly
_atom_site_disorder_group
Si Si1 0.500000 0.000000 0.500000 0.01562(7) Uani d 1 . .
F F1 0.28419(6) -0.13785(8) 0.55514(4) 0.02516(10) Uani d 1 . .
F F3 0.31234(7) 0.21784(8) 0.42375(4) 0.02473(10) Uani d 1 . .
F F2 0.55101(7) 0.18926(8) 0.62475(4) 0.02576(10) Uani d 1 . .
N N1 0.46840(9) 0.60149(11) 0.77712(5) 0.02307(11) Uani d 1 . .
H H1A 0.530893 0.639080 0.711612 0.035 Uiso calc 1 . .
H H1B 0.334122 0.525916 0.752445 0.035 Uiso calc 1 . .
H H1C 0.560407 0.497003 0.826736 0.035 Uiso calc 1 . .
N N2 0.43562(9) 0.83227(11) 0.84285(5) 0.02447(11) Uani d 1 . .
H H2A 0.390725 0.785787 0.906243 0.037 Uiso d 1 . .
H H2B 0.567906 0.898565 0.869296 0.037 Uiso d 1 . .

loop_
_atom_site_aniso_label
_atom_site_aniso_U_11
_atom_site_aniso_U_22
_atom_site_aniso_U_33
_atom_site_aniso_U_12
_atom_site_aniso_U_13
_atom_site_aniso_U_23
Si1 0.01429(10) 0.01983(11) 0.01242(10) 0.00065(6) 0.00149(6) -0.00092(6)
F1 0.02032(17) 0.0332(2) 0.02288(17) -0.00450(14) 0.00636(13) 0.00188(14)
F3 0.02217(17) 0.02512(18) 0.02510(18) 0.00506(13) -0.00071(13) 0.00348(13)
F2 0.02585(18) 0.0309(2) 0.01981(17) 0.00025(14) 0.00210(13) -0.01005(14)
N1 0.0199(2) 0.0245(2) 0.0237(2) -0.00006(16) 0.00101(16) 0.00587(18)
N2 0.0222(2) 0.0289(2) 0.0220(2) -0.00171(18) 0.00320(17) 0.00167(18)

loop_
_atom_type_symbol
_atom_type_description
_atom_type_scat_dispersion_real
_atom_type_scat_dispersion_imag
_atom_type_scat_source
H H 0.0000 0.0000 'International Tables Vol C Tables 4.2.6.8 and 6.1.1.4'
N N 0.0061 0.0033 'International Tables Vol C Tables 4.2.6.8 and 6.1.1.4'
F F 0.0171 0.0103 'International Tables Vol C Tables 4.2.6.8 and 6.1.1.4'
Si Si 0.0817 0.0704 'International Tables Vol C Tables 4.2.6.8 and 6.1.1.4'

loop_
_geom_angle_atom_site_label_1
_geom_angle_atom_site_label_2
_geom_angle_atom_site_label_3
_geom_angle_site_symmetry_1
_geom_angle_site_symmetry_3
_geom_angle
_geom_angle_publ_flag
F2 Si1 F2 3_656 . 180.0 ?
F2 Si1 F1 3_656 3_656 89.90(2) ?
F2 Si1 F1 . 3_656 90.10(2) ?
F2 Si1 F1 3_656 . 90.10(2) ?
F2 Si1 F1 . . 89.90(2) ?
F1 Si1 F1 3_656 . 180.0 ?
F2 Si1 F3 3_656 3_656 90.74(2) ?
F2 Si1 F3 . 3_656 89.26(2) ?
F1 Si1 F3 3_656 3_656 89.48(2) ?
F1 Si1 F3 . 3_656 90.52(2) ?
F2 Si1 F3 3_656 . 89.26(2) ?
F2 Si1 F3 . . 90.74(2) ?
F1 Si1 F3 3_656 . 90.52(2) ?
F1 Si1 F3 . . 89.48(2) ?
F3 Si1 F3 3_656 . 180.0 ?
N2 N1 H1A . . 109.5 ?
N2 N1 H1B . . 109.5 ?
H1A N1 H1B . . 109.5 ?
N2 N1 H1C . . 109.5 ?
H1A N1 H1C . . 109.5 ?
H1B N1 H1C . . 109.5 ?
N1 N2 H2A . . 105.6 ?
N1 N2 H2B . . 108.1 ?
H2A N2 H2B . . 104.3 ?

loop_
_geom_bond_atom_site_label_1
_geom_bond_atom_site_label_2
_geom_bond_site_symmetry_2
_geom_bond_distance
_geom_bond_publ_flag
Si1 F2 3_656 1.6777(4) ?
Si1 F2 . 1.6777(4) ?
Si1 F1 3_656 1.6785(4) ?
Si1 F1 . 1.6785(4) ?
Si1 F3 3_656 1.7101(4) ?
Si1 F3 . 1.7101(4) ?
N1 N2 . 1.4416(8) ?
N1 H1A . 0.8900 ?
N1 H1B . 0.8900 ?
N1 H1C . 0.8900 ?
N2 H2A . 0.8268 ?
N2 H2B . 0.8624 ?

loop_
_geom_hbond_atom_site_label_D
_geom_hbond_atom_site_label_H
_geom_hbond_atom_site_label_A
_geom_hbond_site_symmetry_A
_geom_hbond_distance_DH
_geom_hbond_distance_HA
_geom_hbond_distance_DA
_geom_hbond_angle_DHA
_geom_hbond_publ_flag
N1 H1A F1 1_565 0.89 2.36 2.8436(7) 114 yes
N1 H1A F3 3_666 0.89 2.04 2.9174(7) 170 yes
N1 H1B N2 2_546 0.89 2.03 2.8963(8) 165 yes
N1 H1C F3 4_666 0.89 2.02 2.9025(7) 170 yes
N1 H1C F2 2_656 0.89 2.49 2.9078(7) 109 yes
N2 H2A F1 2_556 0.83 2.52 3.0952(7) 127 yes
N2 H2A F2 2_556 0.83 2.64 3.0725(7) 114 yes
N2 H2A F3 2_556 0.83 2.43 3.2373(7) 167 yes
N2 H2B F3 4_676 0.86 2.49 3.2683(7) 150 yes
N2 H2B F2 2_656 0.86 2.51 3.1036(7) 127 yes
N2 H2B F1 4_666 0.86 2.60 3.0124(7) 110 yes

_cod_database_fobs_code 2243612
